data_7207468
loop_
_publ_author_name
'Kan, Wei-Qiu'
'Ma, Jian-Fang'
'Liu, Ying-Ying'
'Yang, Jin'
'Liu, Bo'

_publ_section_title
;
 0D, 2D and 3D metal phosphonates assembled from a new
 2&#x2032;-carboxybiphenyl-4-ylmethylphosphonic acid: Syntheses,
 topological structures and photoluminescent properties
;
_journal_issue 6
_journal_name_full CrystEngComm
_journal_page_first 2268
_journal_paper_doi 10.1039/c2ce06479k
_journal_volume 14
_journal_year 2012
_chemical_absolute_configuration unk
_chemical_formula_moiety 'C52 H36 N4 O10 P2 Zn3, 2(H2 O)'
_chemical_formula_sum 'C52 H40 N4 O12 P2 Zn3'
_chemical_formula_weight 1170.93
_chemical_name_systematic
;
?
;
_space_group_IT_number 19
_symmetry_cell_setting orthorhombic
_symmetry_space_group_name_Hall 'P 2ac 2ab'
_symmetry_space_group_name_H-M 'P 21 21 21'
_atom_sites_solution_hydrogens geom
_atom_sites_solution_primary direct
_atom_sites_solution_secondary difmap
_audit_creation_method SHELXL-97
_cell_angle_alpha 90.00
_cell_angle_beta 90.00
_cell_angle_gamma 90.00
_cell_formula_units_Z 4
_cell_length_a 10.5652(2)
_cell_length_b 17.5422(4)
_cell_length_c 25.6946(6)
_cell_measurement_reflns_used 7196
_cell_measurement_temperature 293(2)
_cell_measurement_theta_max 1.00000
_cell_measurement_theta_min 0.98167
_cell_volume 4762.16(18)
_computing_cell_refinement CrysAlis
_computing_data_collection 'CrysAlis (Oxford Diffraction, 2006)'
_computing_data_reduction CrysAlis
_computing_structure_refinement 'SHELXL-97 (Sheldrick, 1997)'
_computing_structure_solution 'SHELXL-97 (Sheldrick, 1997)'
_diffrn_ambient_temperature 293(2)
_diffrn_detector_area_resol_mean 10.0
_diffrn_measured_fraction_theta_full 0.997
_diffrn_measured_fraction_theta_max 0.997
_diffrn_measurement_device_type 'Oxford Diffraction Gemini R Ultra'
_diffrn_measurement_method '\w scan'
_diffrn_radiation_monochromator graphite
_diffrn_radiation_source 'fine-focus sealed tube'
_diffrn_radiation_type MoK\a
_diffrn_radiation_wavelength 0.71073
_diffrn_reflns_av_R_equivalents 0.0363
_diffrn_reflns_av_sigmaI/netI 0.0550
_diffrn_reflns_limit_h_max 12
_diffrn_reflns_limit_h_min -12
_diffrn_reflns_limit_k_max 17
_diffrn_reflns_limit_k_min -21
_diffrn_reflns_limit_l_max 25
_diffrn_reflns_limit_l_min -30
_diffrn_reflns_number 19208
_diffrn_reflns_theta_full 25.00
_diffrn_reflns_theta_max 25.35
_diffrn_reflns_theta_min 2.81
_exptl_absorpt_coefficient_mu 1.637
_exptl_absorpt_correction_T_max 1.00000
_exptl_absorpt_correction_T_min 0.98167
_exptl_absorpt_correction_type multi-scan
_exptl_absorpt_process_details
;
CrysAlis (Oxford Diffraction, 2006)
;
_exptl_crystal_colour colourless
_exptl_crystal_density_diffrn 1.633
_exptl_crystal_density_method 'not measured'
_exptl_crystal_description block
_exptl_crystal_F_000 2384
_exptl_crystal_size_max 0.22
_exptl_crystal_size_mid 0.19
_exptl_crystal_size_min 0.17
_refine_diff_density_max 0.376
_refine_diff_density_min -0.358
_refine_diff_density_rms 0.062
_refine_ls_abs_structure_details 'Flack H D (1983), Acta Cryst. A39, 876-881'
_refine_ls_abs_structure_Flack -0.010(8)
_refine_ls_extinction_method none
_refine_ls_goodness_of_fit_ref 1.042
_refine_ls_hydrogen_treatment constr
_refine_ls_matrix_type full
_refine_ls_number_parameters 658
_refine_ls_number_reflns 8709
_refine_ls_number_restraints 0
_refine_ls_restrained_S_all 1.042
_refine_ls_R_factor_all 0.0446
_refine_ls_R_factor_gt 0.0361
_refine_ls_shift/su_max 0.006
_refine_ls_shift/su_mean 0.001
_refine_ls_structure_factor_coef Fsqd
_refine_ls_weighting_details 'calc w=1/[\s^2^(Fo^2^)+(0.0274P)^2^+0.2069P] where P=(Fo^2^+2Fc^2^)/3'
_refine_ls_weighting_scheme calc
_refine_ls_wR_factor_gt 0.0674
_refine_ls_wR_factor_ref 0.0712
_reflns_number_gt 7755
_reflns_number_total 8709
_reflns_threshold_expression >2\s(I)
_cod_data_source_file c2ce06479k.txt
_cod_data_source_block compound-4
_cod_original_sg_symbol_H-M p212121
_cod_database_code 7207468

loop_
_symmetry_equiv_pos_as_xyz
'x, y, z'
'-x+1/2, -y, z+1/2'
'x+1/2, -y+1/2, -z'
'-x, y+1/2, -z+1/2'

loop_
_atom_site_label
_atom_site_type_symbol
_atom_site_fract_x
_atom_site_fract_y
_atom_site_fract_z
_atom_site_U_iso_or_equiv
_atom_site_adp_type
_atom_site_occupancy
_atom_site_symmetry_multiplicity
_atom_site_calc_flag
_atom_site_refinement_flags
Zn1 Zn 1.12473(4) 0.34421(2) 0.604945(16) 0.02563(11) Uani 1 1 d .
Zn2 Zn 1.49003(3) 0.33062(2) 0.511566(15) 0.02182(10) Uani 1 1 d .
Zn3 Zn 1.67897(4) 0.04218(3) 0.878612(17) 0.02805(11) Uani 1 1 d .
P1 P 1.40723(8) 0.36677(6) 0.63025(4) 0.0240(2) Uani 1 1 d .
P2 P 1.70531(8) 0.19163(6) 0.51241(4) 0.0235(2) Uani 1 1 d .
C1 C 1.5246(3) 0.3268(2) 0.67408(14) 0.0324(9) Uani 1 1 d .
H1A H 1.5506 0.2778 0.6603 0.039 Uiso 1 1 calc R
H1B H 1.5983 0.3598 0.6735 0.039 Uiso 1 1 calc R
C2 C 1.4865(3) 0.3155(2) 0.73002(15) 0.0302(9) Uani 1 1 d .
C3 C 1.4869(4) 0.3752(2) 0.76468(15) 0.0369(10) Uani 1 1 d .
H3 H 1.5100 0.4234 0.7530 0.044 Uiso 1 1 calc R
C4 C 1.4539(4) 0.3656(2) 0.81665(15) 0.0333(10) Uani 1 1 d .
H4 H 1.4519 0.4076 0.8388 0.040 Uiso 1 1 calc R
C5 C 1.4238(3) 0.2936(2) 0.83584(15) 0.0267(9) Uani 1 1 d .
C6 C 1.4218(4) 0.2336(2) 0.80049(16) 0.0351(10) Uani 1 1 d .
H6 H 1.4008 0.1849 0.8121 0.042 Uiso 1 1 calc R
C7 C 1.4503(4) 0.2446(2) 0.74858(16) 0.0340(10) Uani 1 1 d .
H7 H 1.4450 0.2037 0.7257 0.041 Uiso 1 1 calc R
C8 C 1.3918(3) 0.2820(2) 0.89162(15) 0.0272(9) Uani 1 1 d .
C9 C 1.3061(3) 0.3303(2) 0.91607(15) 0.0339(9) Uani 1 1 d .
H9 H 1.2744 0.3720 0.8979 0.041 Uiso 1 1 calc R
C10 C 1.2668(4) 0.3181(3) 0.96662(17) 0.0408(11) Uani 1 1 d .
H10 H 1.2111 0.3521 0.9823 0.049 Uiso 1 1 calc R
C11 C 1.3098(4) 0.2559(3) 0.99372(17) 0.0430(11) Uani 1 1 d .
H11 H 1.2814 0.2464 1.0274 0.052 Uiso 1 1 calc R
C12 C 1.3956(4) 0.2076(2) 0.97034(15) 0.0363(10) Uani 1 1 d .
H12 H 1.4250 0.1655 0.9888 0.044 Uiso 1 1 calc R
C13 C 1.4396(3) 0.2200(2) 0.91988(15) 0.0276(9) Uani 1 1 d .
C14 C 1.5461(3) 0.1714(2) 0.90012(14) 0.0283(9) Uani 1 1 d .
C15 C 1.9327(4) 0.0876(2) 0.93141(16) 0.0335(10) Uani 1 1 d .
H15 H 1.9007 0.0647 0.9612 0.040 Uiso 1 1 calc R
C16 C 2.0489(4) 0.1240(3) 0.93439(18) 0.0441(11) Uani 1 1 d .
H16 H 2.0937 0.1245 0.9655 0.053 Uiso 1 1 calc R
C17 C 2.0970(4) 0.1588(2) 0.89168(18) 0.0438(11) Uani 1 1 d .
H17 H 2.1746 0.1836 0.8934 0.053 Uiso 1 1 calc R
C18 C 2.0292(3) 0.1572(2) 0.84498(16) 0.0349(10) Uani 1 1 d .
C19 C 2.0720(4) 0.1924(3) 0.7978(2) 0.0534(13) Uani 1 1 d .
H19 H 2.1488 0.2183 0.7976 0.064 Uiso 1 1 calc R
C20 C 2.0028(5) 0.1887(3) 0.7539(2) 0.0594(14) Uani 1 1 d .
H20 H 2.0332 0.2116 0.7237 0.071 Uiso 1 1 calc R
C21 C 1.8840(4) 0.1504(3) 0.75268(17) 0.0465(12) Uani 1 1 d .
C22 C 1.8086(5) 0.1433(3) 0.70830(18) 0.0624(15) Uani 1 1 d .
H22 H 1.8355 0.1639 0.6768 0.075 Uiso 1 1 calc R
C23 C 1.6964(5) 0.1065(3) 0.71123(18) 0.0590(15) Uani 1 1 d .
H23 H 1.6462 0.1012 0.6817 0.071 Uiso 1 1 calc R
C24 C 1.6564(4) 0.0766(3) 0.75845(17) 0.0461(12) Uani 1 1 d .
H24 H 1.5785 0.0521 0.7600 0.055 Uiso 1 1 calc R
C25 C 1.8385(4) 0.1174(2) 0.79860(15) 0.0313(9) Uani 1 1 d .
C26 C 1.9127(3) 0.1196(2) 0.84516(16) 0.0298(9) Uani 1 1 d .
C27 C 1.6758(4) 0.1440(3) 0.57390(15) 0.0425(11) Uani 1 1 d .
H27A H 1.7458 0.1095 0.5804 0.051 Uiso 1 1 calc R
H27B H 1.6771 0.1822 0.6012 0.051 Uiso 1 1 calc R
C28 C 1.5545(4) 0.0992(3) 0.57919(15) 0.0332(10) Uani 1 1 d .
C29 C 1.5524(4) 0.0222(3) 0.56643(15) 0.0359(10) Uani 1 1 d .
H29 H 1.6255 -0.0007 0.5538 0.043 Uiso 1 1 calc R
C30 C 1.4445(3) -0.0209(2) 0.57209(15) 0.0334(10) Uani 1 1 d .
H30 H 1.4459 -0.0719 0.5623 0.040 Uiso 1 1 calc R
C31 C 1.3326(3) 0.0102(2) 0.59225(15) 0.0271(9) Uani 1 1 d .
C32 C 1.3355(4) 0.0873(2) 0.60480(16) 0.0359(10) Uani 1 1 d .
H32 H 1.2632 0.1102 0.6182 0.043 Uiso 1 1 calc R
C33 C 1.4442(4) 0.1308(3) 0.59770(16) 0.0401(10) Uani 1 1 d .
H33 H 1.4423 0.1825 0.6057 0.048 Uiso 1 1 calc R
C34 C 1.2202(3) -0.0398(2) 0.59915(14) 0.0260(8) Uani 1 1 d .
C35 C 1.2389(4) -0.1148(2) 0.61539(16) 0.0357(10) Uani 1 1 d .
H35 H 1.3208 -0.1307 0.6230 0.043 Uiso 1 1 calc R
C36 C 1.1410(3) -0.1663(2) 0.62069(16) 0.0385(10) Uani 1 1 d .
H36 H 1.1568 -0.2155 0.6326 0.046 Uiso 1 1 calc R
C37 C 1.0198(4) -0.1442(2) 0.60818(16) 0.0363(10) Uani 1 1 d .
H37 H 0.9532 -0.1787 0.6105 0.044 Uiso 1 1 calc R
C38 C 0.9983(4) -0.0710(2) 0.59228(15) 0.0320(9) Uani 1 1 d .
H38 H 0.9162 -0.0566 0.5837 0.038 Uiso 1 1 calc R
C39 C 1.0941(3) -0.0175(2) 0.58846(13) 0.0232(8) Uani 1 1 d .
C40 C 1.0539(3) 0.0618(2) 0.57448(15) 0.0266(9) Uani 1 1 d .
C41 C 0.8914(4) 0.4142(3) 0.54655(16) 0.0360(10) Uani 1 1 d .
H41 H 0.9266 0.3921 0.5170 0.043 Uiso 1 1 calc R
C42 C 0.7746(4) 0.4500(3) 0.54215(18) 0.0428(11) Uani 1 1 d .
H42 H 0.7337 0.4519 0.5101 0.051 Uiso 1 1 calc R
C43 C 0.7201(4) 0.4821(3) 0.58477(18) 0.0414(12) Uani 1 1 d .
H43 H 0.6421 0.5064 0.5823 0.050 Uiso 1 1 calc R
C44 C 0.7836(3) 0.4779(2) 0.63256(17) 0.0330(10) Uani 1 1 d .
C45 C 0.7353(4) 0.5097(3) 0.6804(2) 0.0450(12) Uani 1 1 d .
H45 H 0.6569 0.5338 0.6802 0.054 Uiso 1 1 calc R
C46 C 0.7999(4) 0.5055(3) 0.72447(19) 0.0503(13) Uani 1 1 d .
H46 H 0.7665 0.5275 0.7544 0.060 Uiso 1 1 calc R
C47 C 0.9202(4) 0.4676(3) 0.72706(16) 0.0407(11) Uani 1 1 d .
C48 C 0.9929(5) 0.4611(3) 0.77205(17) 0.0557(13) Uani 1 1 d .
H48 H 0.9650 0.4830 0.8029 0.067 Uiso 1 1 calc R
C49 C 1.1041(5) 0.4230(3) 0.77084(18) 0.0600(15) Uani 1 1 d .
H49 H 1.1529 0.4187 0.8008 0.072 Uiso 1 1 calc R
C50 C 1.1452(4) 0.3901(3) 0.72421(17) 0.0454(12) Uani 1 1 d .
H50 H 1.2211 0.3633 0.7240 0.055 Uiso 1 1 calc R
C51 C 0.9691(3) 0.4347(2) 0.68168(15) 0.0298(9) Uani 1 1 d .
C52 C 0.9014(3) 0.4414(2) 0.63369(14) 0.0257(9) Uani 1 1 d .
O1 O 1.2942(2) 0.31342(14) 0.62969(10) 0.0306(6) Uani 1 1 d .
O2 O 1.3722(3) 0.44492(15) 0.65074(10) 0.0362(7) Uani 1 1 d .
O3 O 1.4760(2) 0.37345(17) 0.57879(9) 0.0380(7) Uani 1 1 d .
O4 O 1.6464(2) 0.20149(17) 0.88854(13) 0.0509(9) Uani 1 1 d .
O5 O 1.5264(2) 0.09964(15) 0.89772(11) 0.0386(7) Uani 1 1 d .
O6 O 1.6189(3) 0.25781(18) 0.50629(14) 0.0584(9) Uani 1 1 d .
O7 O 1.8418(2) 0.21772(14) 0.51759(10) 0.0270(6) Uani 1 1 d .
O8 O 1.6853(2) 0.13357(14) 0.46899(9) 0.0281(6) Uani 1 1 d .
O9 O 1.0412(3) 0.10863(16) 0.60986(11) 0.0452(8) Uani 1 1 d .
O10 O 1.0280(3) 0.07353(15) 0.52700(10) 0.0389(7) Uani 1 1 d .
N1 N 1.7248(3) 0.0816(2) 0.80110(13) 0.0331(8) Uani 1 1 d .
N2 N 1.8656(3) 0.08407(17) 0.88832(12) 0.0270(7) Uani 1 1 d .
N3 N 0.9546(3) 0.41003(18) 0.59070(12) 0.0259(7) Uani 1 1 d .
N4 N 1.0803(3) 0.39580(19) 0.68042(12) 0.0318(8) Uani 1 1 d .
O1W O 1.6891(2) 0.00167(15) 0.96080(10) 0.0354(7) Uani 1 1 d .
O2W O 1.0023(2) 0.25338(14) 0.60665(10) 0.0343(6) Uani 1 1 d .

loop_
_atom_site_aniso_label
_atom_site_aniso_U_11
_atom_site_aniso_U_22
_atom_site_aniso_U_33
_atom_site_aniso_U_23
_atom_site_aniso_U_13
_atom_site_aniso_U_12
Zn1 0.0231(2) 0.0279(2) 0.0258(2) 0.0010(2) 0.00270(18) 0.0015(2)
Zn2 0.01932(19) 0.0243(2) 0.0219(2) 0.00107(19) 0.00013(17) 0.00147(19)
Zn3 0.0300(2) 0.0241(2) 0.0300(2) -0.0001(2) -0.0007(2) -0.0013(2)
P1 0.0262(5) 0.0254(5) 0.0204(5) -0.0007(4) 0.0002(4) 0.0019(4)
P2 0.0146(4) 0.0289(5) 0.0270(5) -0.0022(5) 0.0003(4) 0.0015(4)
C1 0.028(2) 0.037(2) 0.032(2) -0.0013(19) -0.0040(17) 0.005(2)
C2 0.0245(19) 0.032(2) 0.034(2) -0.0001(18) -0.0095(17) 0.0016(19)
C3 0.050(2) 0.025(2) 0.036(2) 0.0053(19) -0.009(2) -0.002(2)
C4 0.044(2) 0.023(2) 0.033(2) -0.0043(18) -0.0077(19) 0.0043(19)
C5 0.0230(18) 0.027(2) 0.030(2) 0.0010(18) -0.0038(16) 0.0022(18)
C6 0.043(2) 0.020(2) 0.042(3) 0.0043(19) -0.003(2) -0.003(2)
C7 0.044(2) 0.023(2) 0.034(2) -0.0027(19) -0.0057(19) 0.001(2)
C8 0.0231(18) 0.023(2) 0.035(2) -0.0013(18) -0.0039(17) -0.0010(17)
C9 0.034(2) 0.029(2) 0.039(2) 0.000(2) -0.0044(19) 0.001(2)
C10 0.037(2) 0.045(3) 0.041(3) -0.010(2) -0.002(2) 0.010(2)
C11 0.046(2) 0.051(3) 0.032(2) -0.002(2) 0.004(2) 0.003(2)
C12 0.041(2) 0.039(2) 0.029(2) 0.0045(19) -0.0056(19) 0.010(2)
C13 0.0277(19) 0.023(2) 0.032(2) -0.0023(18) -0.0060(17) 0.0010(18)
C14 0.033(2) 0.028(2) 0.024(2) 0.0081(18) -0.0072(17) 0.0018(18)
C15 0.031(2) 0.035(2) 0.035(2) -0.001(2) -0.0010(19) 0.003(2)
C16 0.042(2) 0.050(3) 0.040(3) -0.005(2) -0.011(2) -0.003(2)
C17 0.030(2) 0.039(3) 0.062(3) -0.007(3) -0.004(2) -0.006(2)
C18 0.029(2) 0.027(2) 0.048(3) 0.002(2) 0.0029(19) 0.0023(19)
C19 0.040(2) 0.054(3) 0.067(3) 0.015(3) 0.008(2) -0.014(2)
C20 0.052(3) 0.068(4) 0.058(3) 0.027(3) 0.012(3) -0.010(3)
C21 0.044(2) 0.053(3) 0.043(3) 0.016(2) 0.008(2) -0.005(2)
C22 0.061(3) 0.088(4) 0.039(3) 0.029(3) 0.001(2) -0.008(3)
C23 0.062(3) 0.082(4) 0.034(3) 0.013(3) -0.009(2) -0.009(3)
C24 0.042(2) 0.056(3) 0.040(3) 0.005(2) -0.008(2) -0.005(2)
C25 0.034(2) 0.027(2) 0.032(2) 0.0037(18) 0.0043(18) -0.0032(19)
C26 0.030(2) 0.023(2) 0.036(2) 0.0007(19) 0.0013(18) 0.0001(18)
C27 0.040(2) 0.065(3) 0.023(2) 0.000(2) -0.0007(18) -0.023(2)
C28 0.034(2) 0.042(3) 0.024(2) 0.0016(19) 0.0001(17) -0.012(2)
C29 0.0246(19) 0.052(3) 0.031(2) 0.009(2) 0.0040(17) 0.003(2)
C30 0.035(2) 0.033(2) 0.032(2) 0.0041(19) 0.0010(18) 0.0019(19)
C31 0.0257(18) 0.027(2) 0.028(2) 0.0041(18) 0.0005(17) 0.0008(17)
C32 0.0286(19) 0.037(2) 0.042(2) -0.003(2) 0.0042(19) -0.002(2)
C33 0.045(2) 0.035(2) 0.041(3) -0.007(2) 0.005(2) -0.012(2)
C34 0.0259(18) 0.027(2) 0.025(2) 0.0041(18) -0.0006(16) 0.0008(17)
C35 0.030(2) 0.033(2) 0.045(3) 0.007(2) -0.0046(19) 0.0036(19)
C36 0.045(2) 0.020(2) 0.050(3) 0.010(2) 0.001(2) 0.001(2)
C37 0.034(2) 0.024(2) 0.050(3) 0.005(2) -0.001(2) -0.0054(18)
C38 0.0240(18) 0.033(2) 0.039(2) 0.0046(19) -0.0056(19) 0.000(2)
C39 0.0301(19) 0.0202(19) 0.0194(19) 0.0030(16) 0.0027(15) -0.0010(17)
C40 0.0222(18) 0.027(2) 0.031(2) 0.0080(19) -0.0003(17) -0.0012(17)
C41 0.030(2) 0.044(3) 0.034(2) -0.003(2) 0.0034(19) 0.000(2)
C42 0.033(2) 0.053(3) 0.042(3) -0.001(2) -0.010(2) 0.000(2)
C43 0.024(2) 0.045(3) 0.055(3) 0.005(2) 0.001(2) 0.003(2)
C44 0.0251(19) 0.028(2) 0.046(3) 0.001(2) 0.0057(18) -0.0001(18)
C45 0.035(2) 0.042(3) 0.058(3) -0.005(2) 0.017(2) 0.009(2)
C46 0.050(3) 0.056(3) 0.044(3) -0.011(3) 0.020(2) 0.008(3)
C47 0.045(2) 0.047(3) 0.030(2) -0.003(2) 0.0088(19) -0.003(2)
C48 0.061(3) 0.075(4) 0.032(2) -0.013(3) 0.013(2) 0.000(3)
C49 0.055(3) 0.099(4) 0.026(3) 0.001(3) -0.001(2) 0.000(3)
C50 0.037(2) 0.065(3) 0.035(3) 0.009(2) -0.003(2) 0.001(2)
C51 0.029(2) 0.026(2) 0.034(2) 0.0006(18) 0.0062(18) -0.0017(18)
C52 0.0245(18) 0.024(2) 0.029(2) 0.0010(17) 0.0068(16) -0.0029(16)
O1 0.0243(12) 0.0300(15) 0.0375(16) 0.0014(13) -0.0007(12) 0.0018(12)
O2 0.0580(17) 0.0238(15) 0.0268(15) 0.0025(12) 0.0019(13) 0.0040(14)
O3 0.0366(15) 0.0571(19) 0.0202(14) -0.0078(13) 0.0055(12) -0.0067(15)
O4 0.0312(15) 0.0384(17) 0.083(2) -0.0075(18) 0.0085(16) -0.0031(14)
O5 0.0356(15) 0.0246(15) 0.0554(18) 0.0022(14) 0.0094(14) 0.0004(13)
O6 0.0352(15) 0.0516(19) 0.088(3) -0.0147(19) -0.0085(17) 0.0234(16)
O7 0.0193(11) 0.0304(14) 0.0314(14) -0.0045(12) 0.0022(11) -0.0008(11)
O8 0.0294(13) 0.0301(15) 0.0247(14) 0.0023(12) -0.0042(11) -0.0028(13)
O9 0.068(2) 0.0285(16) 0.0393(18) -0.0035(15) -0.0067(15) 0.0108(15)
O10 0.0523(17) 0.0315(16) 0.0329(16) 0.0119(13) 0.0036(13) 0.0124(14)
N1 0.0354(18) 0.032(2) 0.031(2) 0.0024(16) -0.0028(15) -0.0036(16)
N2 0.0319(16) 0.0191(16) 0.0299(19) -0.0027(14) 0.0019(15) 0.0018(14)
N3 0.0242(15) 0.0268(17) 0.0268(18) 0.0010(14) 0.0028(14) -0.0004(14)
N4 0.0287(17) 0.039(2) 0.0274(18) 0.0023(16) 0.0014(14) -0.0012(16)
O1W 0.0460(15) 0.0325(16) 0.0276(15) -0.0003(12) -0.0023(13) -0.0043(14)
O2W 0.0352(13) 0.0266(14) 0.0410(16) 0.0012(13) 0.0058(14) -0.0044(13)

loop_
_atom_type_symbol
_atom_type_description
_atom_type_scat_dispersion_real
_atom_type_scat_dispersion_imag
_atom_type_scat_source
C C 0.0033 0.0016 'International Tables Vol C Tables 4.2.6.8 and 6.1.1.4'
H H 0.0000 0.0000 'International Tables Vol C Tables 4.2.6.8 and 6.1.1.4'
O O 0.0106 0.0060 'International Tables Vol C Tables 4.2.6.8 and 6.1.1.4'
P P 0.1023 0.0942 'International Tables Vol C Tables 4.2.6.8 and 6.1.1.4'
Zn Zn 0.2839 1.4301 'International Tables Vol C Tables 4.2.6.8 and 6.1.1.4'
N N 0.0061 0.0033 'International Tables Vol C Tables 4.2.6.8 and 6.1.1.4'

loop_
_geom_angle_atom_site_label_1
_geom_angle_atom_site_label_2
_geom_angle_atom_site_label_3
_geom_angle
_geom_angle_site_symmetry_1
_geom_angle_site_symmetry_3
O1 Zn1 O8 93.86(10) . 3_456
O1 Zn1 O2W 110.61(11) . .
O8 Zn1 O2W 111.44(10) 3_456 .
O1 Zn1 N3 162.12(11) . .
O8 Zn1 N3 90.07(10) 3_456 .
O2W Zn1 N3 83.95(11) . .
O1 Zn1 N4 91.27(11) . .
O8 Zn1 N4 144.26(12) 3_456 .
O2W Zn1 N4 99.61(11) . .
N3 Zn1 N4 75.64(11) . .
O6 Zn2 O3 113.24(14) . .
O6 Zn2 O7 105.18(12) . 3_456
O3 Zn2 O7 117.75(11) . 3_456
O6 Zn2 O10 113.16(14) . 3_556
O3 Zn2 O10 97.75(12) . 3_556
O7 Zn2 O10 109.93(11) 3_456 3_556
O2 Zn3 O5 108.65(12) 4_846 .
O2 Zn3 N2 127.53(12) 4_846 .
O5 Zn3 N2 123.81(11) . .
O2 Zn3 N1 89.18(12) 4_846 .
O5 Zn3 N1 104.47(12) . .
N2 Zn3 N1 77.82(12) . .
O2 Zn3 O1W 95.80(10) 4_846 .
O5 Zn3 O1W 88.06(11) . .
N2 Zn3 O1W 87.40(11) . .
N1 Zn3 O1W 164.31(11) . .
O3 P1 O2 110.55(16) . .
O3 P1 O1 114.67(15) . .
O2 P1 O1 111.66(15) . .
O3 P1 C1 104.12(16) . .
O2 P1 C1 107.51(18) . .
O1 P1 C1 107.77(16) . .
O6 P2 O7 110.94(17) . .
O6 P2 O8 111.06(16) . .
O7 P2 O8 113.37(14) . .
O6 P2 C27 110.3(2) . .
O7 P2 C27 103.04(16) . .
O8 P2 C27 107.80(18) . .
C2 C1 P1 117.4(3) . .
C2 C1 H1A 108.0 . .
P1 C1 H1A 108.0 . .
C2 C1 H1B 108.0 . .
P1 C1 H1B 108.0 . .
H1A C1 H1B 107.2 . .
C3 C2 C7 117.5(4) . .
C3 C2 C1 121.1(4) . .
C7 C2 C1 121.4(4) . .
C2 C3 C4 121.9(4) . .
C2 C3 H3 119.0 . .
C4 C3 H3 119.0 . .
C3 C4 C5 120.5(4) . .
C3 C4 H4 119.8 . .
C5 C4 H4 119.8 . .
C6 C5 C4 117.3(4) . .
C6 C5 C8 121.5(3) . .
C4 C5 C8 121.2(4) . .
C7 C6 C5 121.4(4) . .
C7 C6 H6 119.3 . .
C5 C6 H6 119.3 . .
C6 C7 C2 121.3(4) . .
C6 C7 H7 119.4 . .
C2 C7 H7 119.4 . .
C9 C8 C13 118.3(4) . .
C9 C8 C5 120.0(3) . .
C13 C8 C5 121.6(3) . .
C10 C9 C8 121.7(4) . .
C10 C9 H9 119.1 . .
C8 C9 H9 119.1 . .
C11 C10 C9 120.1(4) . .
C11 C10 H10 119.9 . .
C9 C10 H10 119.9 . .
C10 C11 C12 119.1(4) . .
C10 C11 H11 120.5 . .
C12 C11 H11 120.5 . .
C11 C12 C13 121.9(4) . .
C11 C12 H12 119.1 . .
C13 C12 H12 119.1 . .
C12 C13 C8 118.9(4) . .
C12 C13 C14 118.4(3) . .
C8 C13 C14 122.4(3) . .
O4 C14 O5 123.7(4) . .
O4 C14 C13 119.3(3) . .
O5 C14 C13 117.0(3) . .
N2 C15 C16 123.1(4) . .
N2 C15 H15 118.5 . .
C16 C15 H15 118.5 . .
C17 C16 C15 119.7(4) . .
C17 C16 H16 120.2 . .
C15 C16 H16 120.2 . .
C16 C17 C18 119.6(4) . .
C16 C17 H17 120.2 . .
C18 C17 H17 120.2 . .
C26 C18 C17 117.3(4) . .
C26 C18 C19 119.0(4) . .
C17 C18 C19 123.7(4) . .
C20 C19 C18 121.1(4) . .
C20 C19 H19 119.4 . .
C18 C19 H19 119.4 . .
C19 C20 C21 121.3(4) . .
C19 C20 H20 119.4 . .
C21 C20 H20 119.4 . .
C22 C21 C25 117.2(4) . .
C22 C21 C20 124.2(4) . .
C25 C21 C20 118.6(4) . .
C23 C22 C21 119.8(4) . .
C23 C22 H22 120.1 . .
C21 C22 H22 120.1 . .
C22 C23 C24 119.7(4) . .
C22 C23 H23 120.1 . .
C24 C23 H23 120.1 . .
N1 C24 C23 122.4(4) . .
N1 C24 H24 118.8 . .
C23 C24 H24 118.8 . .
N1 C25 C21 122.3(4) . .
N1 C25 C26 117.2(3) . .
C21 C25 C26 120.4(3) . .
N2 C26 C18 122.6(4) . .
N2 C26 C25 117.9(3) . .
C18 C26 C25 119.5(4) . .
C28 C27 P2 117.6(3) . .
C28 C27 H27A 107.9 . .
P2 C27 H27A 107.9 . .
C28 C27 H27B 107.9 . .
P2 C27 H27B 107.9 . .
H27A C27 H27B 107.2 . .
C33 C28 C29 117.3(4) . .
C33 C28 C27 122.8(4) . .
C29 C28 C27 119.9(4) . .
C30 C29 C28 121.5(4) . .
C30 C29 H29 119.3 . .
C28 C29 H29 119.3 . .
C29 C30 C31 121.7(4) . .
C29 C30 H30 119.2 . .
C31 C30 H30 119.2 . .
C32 C31 C30 116.4(3) . .
C32 C31 C34 124.3(3) . .
C30 C31 C34 119.3(3) . .
C31 C32 C33 121.5(4) . .
C31 C32 H32 119.3 . .
C33 C32 H32 119.3 . .
C28 C33 C32 121.6(4) . .
C28 C33 H33 119.2 . .
C32 C33 H33 119.2 . .
C35 C34 C39 116.9(3) . .
C35 C34 C31 118.6(3) . .
C39 C34 C31 124.5(3) . .
C36 C35 C34 122.8(3) . .
C36 C35 H35 118.6 . .
C34 C35 H35 118.6 . .
C37 C36 C35 119.3(4) . .
C37 C36 H36 120.4 . .
C35 C36 H36 120.3 . .
C38 C37 C36 119.3(4) . .
C38 C37 H37 120.3 . .
C36 C37 H37 120.3 . .
C37 C38 C39 122.5(4) . .
C37 C38 H38 118.8 . .
C39 C38 H38 118.8 . .
C38 C39 C34 119.2(3) . .
C38 C39 C40 116.1(3) . .
C34 C39 C40 124.7(3) . .
O9 C40 O10 125.3(4) . .
O9 C40 C39 118.2(3) . .
O10 C40 C39 116.3(3) . .
N3 C41 C42 123.0(4) . .
N3 C41 H41 118.5 . .
C42 C41 H41 118.5 . .
C43 C42 C41 119.9(4) . .
C43 C42 H42 120.1 . .
C41 C42 H42 120.1 . .
C42 C43 C44 118.8(4) . .
C42 C43 H43 120.6 . .
C44 C43 H43 120.6 . .
C52 C44 C43 117.9(4) . .
C52 C44 C45 118.3(4) . .
C43 C44 C45 123.8(4) . .
C46 C45 C44 121.6(4) . .
C46 C45 H45 119.2 . .
C44 C45 H45 119.2 . .
C45 C46 C47 121.5(4) . .
C45 C46 H46 119.3 . .
C47 C46 H46 119.3 . .
C48 C47 C51 117.0(4) . .
C48 C47 C46 124.4(4) . .
C51 C47 C46 118.6(4) . .
C49 C48 C47 120.1(4) . .
C49 C48 H48 120.0 . .
C47 C48 H48 120.0 . .
C48 C49 C50 119.6(4) . .
C48 C49 H49 120.2 . .
C50 C49 H49 120.2 . .
N4 C50 C49 122.5(4) . .
N4 C50 H50 118.8 . .
C49 C50 H50 118.8 . .
N4 C51 C47 123.1(4) . .
N4 C51 C52 116.9(3) . .
C47 C51 C52 120.0(3) . .
N3 C52 C44 122.5(3) . .
N3 C52 C51 117.5(3) . .
C44 C52 C51 120.0(3) . .
P1 O1 Zn1 123.21(15) . .
P1 O2 Zn3 136.74(16) . 4_856
P1 O3 Zn2 143.67(18) . .
C14 O5 Zn3 112.6(2) . .
P2 O6 Zn2 166.6(3) . .
P2 O7 Zn2 127.11(16) . 3_556
P2 O8 Zn1 126.61(15) . 3_556
C40 O10 Zn2 131.2(3) . 3_456
C24 N1 C25 118.5(3) . .
C24 N1 Zn3 128.5(3) . .
C25 N1 Zn3 112.9(2) . .
C15 N2 C26 117.7(3) . .
C15 N2 Zn3 128.1(3) . .
C26 N2 Zn3 113.7(2) . .
C41 N3 C52 117.9(3) . .
C41 N3 Zn1 126.5(3) . .
C52 N3 Zn1 115.0(2) . .
C50 N4 C51 117.8(3) . .
C50 N4 Zn1 127.7(3) . .
C51 N4 Zn1 114.4(2) . .

loop_
_geom_bond_atom_site_label_1
_geom_bond_atom_site_label_2
_geom_bond_distance
_geom_bond_site_symmetry_2
Zn1 O1 1.976(2) .
Zn1 O8 2.042(2) 3_456
Zn1 O2W 2.053(2) .
Zn1 N3 2.167(3) .
Zn1 N4 2.191(3) .
Zn2 O6 1.872(3) .
Zn2 O3 1.889(2) .
Zn2 O7 1.932(2) 3_456
Zn2 O10 1.993(3) 3_556
Zn3 O2 1.942(3) 4_846
Zn3 O5 1.963(3) .
Zn3 N2 2.119(3) .
Zn3 N1 2.163(3) .
Zn3 O1W 2.231(3) .
P1 O3 1.513(3) .
P1 O2 1.515(3) .
P1 O1 1.517(3) .
P1 C1 1.816(4) .
P2 O6 1.485(3) .
P2 O7 1.519(2) .
P2 O8 1.525(3) .
P2 C27 1.814(4) .
C1 C2 1.506(5) .
C1 H1A 0.9700 .
C1 H1B 0.9700 .
C2 C3 1.375(5) .
C2 C7 1.385(5) .
C3 C4 1.390(5) .
C3 H3 0.9300 .
C4 C5 1.393(5) .
C4 H4 0.9300 .
C5 C6 1.391(5) .
C5 C8 1.486(5) .
C6 C7 1.381(5) .
C6 H6 0.9300 .
C7 H7 0.9300 .
C8 C9 1.391(5) .
C8 C13 1.402(5) .
C9 C10 1.380(5) .
C9 H9 0.9300 .
C10 C11 1.372(6) .
C10 H10 0.9300 .
C11 C12 1.379(6) .
C11 H11 0.9300 .
C12 C13 1.394(5) .
C12 H12 0.9300 .
C13 C14 1.499(5) .
C14 O4 1.221(4) .
C14 O5 1.278(5) .
C15 N2 1.316(5) .
C15 C16 1.386(5) .
C15 H15 0.9300 .
C16 C17 1.354(6) .
C16 H16 0.9300 .
C17 C18 1.398(5) .
C17 H17 0.9300 .
C18 C26 1.396(5) .
C18 C19 1.434(6) .
C19 C20 1.346(7) .
C19 H19 0.9300 .
C20 C21 1.425(6) .
C20 H20 0.9300 .
C21 C22 1.396(6) .
C21 C25 1.399(5) .
C22 C23 1.352(7) .
C22 H22 0.9300 .
C23 C24 1.388(6) .
C23 H23 0.9300 .
C24 N1 1.316(5) .
C24 H24 0.9300 .
C25 N1 1.357(5) .
C25 C26 1.431(5) .
C26 N2 1.366(5) .
C27 C28 1.509(5) .
C27 H27A 0.9700 .
C27 H27B 0.9700 .
C28 C33 1.375(5) .
C28 C29 1.391(6) .
C29 C30 1.375(5) .
C29 H29 0.9300 .
C30 C31 1.401(5) .
C30 H30 0.9300 .
C31 C32 1.390(5) .
C31 C34 1.487(5) .
C32 C33 1.391(5) .
C32 H32 0.9300 .
C33 H33 0.9300 .
C34 C35 1.394(5) .
C34 C39 1.415(5) .
C35 C36 1.381(5) .
C35 H35 0.9300 .
C36 C37 1.375(5) .
C36 H36 0.9300 .
C37 C38 1.367(5) .
C37 H37 0.9300 .
C38 C39 1.384(5) .
C38 H38 0.9300 .
C39 C40 1.499(5) .
C40 O9 1.233(4) .
C40 O10 1.267(4) .
C41 N3 1.319(5) .
C41 C42 1.389(5) .
C41 H41 0.9300 .
C42 C43 1.360(6) .
C42 H42 0.9300 .
C43 C44 1.401(6) .
C43 H43 0.9300 .
C44 C52 1.400(5) .
C44 C45 1.443(6) .
C45 C46 1.325(6) .
C45 H45 0.9300 .
C46 C47 1.435(6) .
C46 H46 0.9300 .
C47 C48 1.393(6) .
C47 C51 1.400(5) .
C48 C49 1.352(7) .
C48 H48 0.9300 .
C49 C50 1.399(6) .
C49 H49 0.9300 .
C50 N4 1.321(5) .
C50 H50 0.9300 .
C51 N4 1.360(5) .
C51 C52 1.430(5) .
C52 N3 1.356(4) .
O2 Zn3 1.942(3) 4_856
O7 Zn2 1.932(2) 3_556
O8 Zn1 2.042(2) 3_556
O10 Zn2 1.993(3) 3_456

loop_
_geom_torsion_atom_site_label_1
_geom_torsion_atom_site_label_2
_geom_torsion_atom_site_label_3
_geom_torsion_atom_site_label_4
_geom_torsion
_geom_torsion_site_symmetry_1
_geom_torsion_site_symmetry_4
O3 P1 C1 C2 177.9(3) . .
O2 P1 C1 C2 60.6(3) . .
O1 P1 C1 C2 -59.9(3) . .
P1 C1 C2 C3 -80.3(4) . .
P1 C1 C2 C7 100.0(4) . .
C7 C2 C3 C4 0.7(6) . .
C1 C2 C3 C4 -179.0(4) . .
C2 C3 C4 C5 2.6(6) . .
C3 C4 C5 C6 -3.3(6) . .
C3 C4 C5 C8 178.2(3) . .
C4 C5 C6 C7 0.9(6) . .
C8 C5 C6 C7 179.4(3) . .
C5 C6 C7 C2 2.4(6) . .
C3 C2 C7 C6 -3.1(6) . .
C1 C2 C7 C6 176.5(3) . .
C6 C5 C8 C9 -131.1(4) . .
C4 C5 C8 C9 47.3(5) . .
C6 C5 C8 C13 44.5(5) . .
C4 C5 C8 C13 -137.1(4) . .
C13 C8 C9 C10 -0.7(5) . .
C5 C8 C9 C10 175.1(4) . .
C8 C9 C10 C11 -1.7(6) . .
C9 C10 C11 C12 2.2(6) . .
C10 C11 C12 C13 -0.3(6) . .
C11 C12 C13 C8 -2.1(6) . .
C11 C12 C13 C14 171.4(4) . .
C9 C8 C13 C12 2.6(5) . .
C5 C8 C13 C12 -173.2(3) . .
C9 C8 C13 C14 -170.8(3) . .
C5 C8 C13 C14 13.5(5) . .
C12 C13 C14 O4 -117.2(4) . .
C8 C13 C14 O4 56.1(5) . .
C12 C13 C14 O5 61.1(5) . .
C8 C13 C14 O5 -125.6(4) . .
N2 C15 C16 C17 0.9(6) . .
C15 C16 C17 C18 -0.4(7) . .
C16 C17 C18 C26 0.6(6) . .
C16 C17 C18 C19 179.9(4) . .
C26 C18 C19 C20 -1.1(7) . .
C17 C18 C19 C20 179.7(5) . .
C18 C19 C20 C21 0.7(8) . .
C19 C20 C21 C22 -178.9(5) . .
C19 C20 C21 C25 1.1(8) . .
C25 C21 C22 C23 0.7(8) . .
C20 C21 C22 C23 -179.3(5) . .
C21 C22 C23 C24 0.6(8) . .
C22 C23 C24 N1 -1.0(8) . .
C22 C21 C25 N1 -1.7(7) . .
C20 C21 C25 N1 178.2(4) . .
C22 C21 C25 C26 177.5(4) . .
C20 C21 C25 C26 -2.5(6) . .
C17 C18 C26 N2 -1.3(6) . .
C19 C18 C26 N2 179.5(4) . .
C17 C18 C26 C25 178.9(4) . .
C19 C18 C26 C25 -0.3(6) . .
N1 C25 C26 N2 1.6(5) . .
C21 C25 C26 N2 -177.7(4) . .
N1 C25 C26 C18 -178.6(4) . .
C21 C25 C26 C18 2.1(6) . .
O6 P2 C27 C28 71.3(4) . .
O7 P2 C27 C28 -170.3(3) . .
O8 P2 C27 C28 -50.1(4) . .
P2 C27 C28 C33 -90.8(5) . .
P2 C27 C28 C29 91.0(4) . .
C33 C28 C29 C30 -0.1(6) . .
C27 C28 C29 C30 178.2(4) . .
C28 C29 C30 C31 -1.7(6) . .
C29 C30 C31 C32 1.7(6) . .
C29 C30 C31 C34 -177.9(3) . .
C30 C31 C32 C33 -0.1(6) . .
C34 C31 C32 C33 179.5(4) . .
C29 C28 C33 C32 1.7(6) . .
C27 C28 C33 C32 -176.5(4) . .
C31 C32 C33 C28 -1.6(7) . .
C32 C31 C34 C35 -142.5(4) . .
C30 C31 C34 C35 37.2(5) . .
C32 C31 C34 C39 40.0(6) . .
C30 C31 C34 C39 -140.3(4) . .
C39 C34 C35 C36 0.6(6) . .
C31 C34 C35 C36 -177.1(4) . .
C34 C35 C36 C37 1.8(6) . .
C35 C36 C37 C38 -1.9(6) . .
C36 C37 C38 C39 -0.4(6) . .
C37 C38 C39 C34 2.8(6) . .
C37 C38 C39 C40 -175.4(4) . .
C35 C34 C39 C38 -2.9(5) . .
C31 C34 C39 C38 174.7(3) . .
C35 C34 C39 C40 175.2(4) . .
C31 C34 C39 C40 -7.2(6) . .
C38 C39 C40 O9 98.1(4) . .
C34 C39 C40 O9 -80.0(5) . .
C38 C39 C40 O10 -77.5(4) . .
C34 C39 C40 O10 104.3(4) . .
N3 C41 C42 C43 -0.6(7) . .
C41 C42 C43 C44 -0.3(7) . .
C42 C43 C44 C52 0.7(6) . .
C42 C43 C44 C45 -179.9(4) . .
C52 C44 C45 C46 0.5(6) . .
C43 C44 C45 C46 -178.8(5) . .
C44 C45 C46 C47 -1.2(7) . .
C45 C46 C47 C48 180.0(5) . .
C45 C46 C47 C51 -0.1(7) . .
C51 C47 C48 C49 -1.3(7) . .
C46 C47 C48 C49 178.7(5) . .
C47 C48 C49 C50 -0.1(8) . .
C48 C49 C50 N4 1.2(8) . .
C48 C47 C51 N4 1.8(6) . .
C46 C47 C51 N4 -178.1(4) . .
C48 C47 C51 C52 -178.0(4) . .
C46 C47 C51 C52 2.1(6) . .
C43 C44 C52 N3 -0.3(5) . .
C45 C44 C52 N3 -179.7(4) . .
C43 C44 C52 C51 -179.1(4) . .
C45 C44 C52 C51 1.5(5) . .
N4 C51 C52 N3 -1.4(5) . .
C47 C51 C52 N3 178.3(4) . .
N4 C51 C52 C44 177.4(3) . .
C47 C51 C52 C44 -2.8(6) . .
O3 P1 O1 Zn1 -82.8(2) . .
O2 P1 O1 Zn1 44.0(2) . .
C1 P1 O1 Zn1 161.82(18) . .
O8 Zn1 O1 P1 61.95(19) 3_456 .
O2W Zn1 O1 P1 176.59(16) . .
N3 Zn1 O1 P1 -40.3(5) . .
N4 Zn1 O1 P1 -82.65(19) . .
O3 P1 O2 Zn3 34.4(3) . 4_856
O1 P1 O2 Zn3 -94.6(3) . 4_856
C1 P1 O2 Zn3 147.4(2) . 4_856
O2 P1 O3 Zn2 -138.3(3) . .
O1 P1 O3 Zn2 -11.0(4) . .
C1 P1 O3 Zn2 106.5(3) . .
O6 Zn2 O3 P1 -94.4(3) . .
O7 Zn2 O3 P1 28.8(4) 3_456 .
O10 Zn2 O3 P1 146.2(3) 3_556 .
O4 C14 O5 Zn3 4.5(5) . .
C13 C14 O5 Zn3 -173.7(2) . .
O2 Zn3 O5 C14 -157.3(3) 4_846 .
N2 Zn3 O5 C14 21.7(3) . .
N1 Zn3 O5 C14 -63.2(3) . .
O1W Zn3 O5 C14 107.2(3) . .
O7 P2 O6 Zn2 -127.3(9) . .
O8 P2 O6 Zn2 105.6(10) . .
C27 P2 O6 Zn2 -13.8(10) . .
O3 Zn2 O6 P2 55.1(10) . .
O7 Zn2 O6 P2 -74.8(10) 3_456 .
O10 Zn2 O6 P2 165.2(9) 3_556 .
O6 P2 O7 Zn2 -141.7(2) . 3_556
O8 P2 O7 Zn2 -15.9(2) . 3_556
C27 P2 O7 Zn2 100.3(2) . 3_556
O6 P2 O8 Zn1 29.1(2) . 3_556
O7 P2 O8 Zn1 -96.63(19) . 3_556
C27 P2 O8 Zn1 149.99(19) . 3_556
O9 C40 O10 Zn2 12.5(6) . 3_456
C39 C40 O10 Zn2 -172.2(2) . 3_456
C23 C24 N1 C25 0.0(7) . .
C23 C24 N1 Zn3 178.1(4) . .
C21 C25 N1 C24 1.4(6) . .
C26 C25 N1 C24 -177.8(4) . .
C21 C25 N1 Zn3 -177.0(3) . .
C26 C25 N1 Zn3 3.7(4) . .
O2 Zn3 N1 C24 47.7(4) 4_846 .
O5 Zn3 N1 C24 -61.3(4) . .
N2 Zn3 N1 C24 176.5(4) . .
O1W Zn3 N1 C24 156.6(4) . .
O2 Zn3 N1 C25 -134.0(3) 4_846 .
O5 Zn3 N1 C25 116.9(3) . .
N2 Zn3 N1 C25 -5.2(3) . .
O1W Zn3 N1 C25 -25.2(6) . .
C16 C15 N2 C26 -1.5(6) . .
C16 C15 N2 Zn3 -172.5(3) . .
C18 C26 N2 C15 1.7(5) . .
C25 C26 N2 C15 -178.5(3) . .
C18 C26 N2 Zn3 174.0(3) . .
C25 C26 N2 Zn3 -6.2(4) . .
O2 Zn3 N2 C15 -103.2(3) 4_846 .
O5 Zn3 N2 C15 78.0(3) . .
N1 Zn3 N2 C15 177.4(3) . .
O1W Zn3 N2 C15 -7.9(3) . .
O2 Zn3 N2 C26 85.4(3) 4_846 .
O5 Zn3 N2 C26 -93.3(3) . .
N1 Zn3 N2 C26 6.1(3) . .
O1W Zn3 N2 C26 -179.2(3) . .
C42 C41 N3 C52 1.0(6) . .
C42 C41 N3 Zn1 171.7(3) . .
C44 C52 N3 C41 -0.5(5) . .
C51 C52 N3 C41 178.3(3) . .
C44 C52 N3 Zn1 -172.3(3) . .
C51 C52 N3 Zn1 6.5(4) . .
O1 Zn1 N3 C41 138.6(4) . .
O8 Zn1 N3 C41 35.7(3) 3_456 .
O2W Zn1 N3 C41 -75.8(3) . .
N4 Zn1 N3 C41 -177.4(3) . .
O1 Zn1 N3 C52 -50.5(5) . .
O8 Zn1 N3 C52 -153.3(3) 3_456 .
O2W Zn1 N3 C52 95.1(3) . .
N4 Zn1 N3 C52 -6.5(2) . .
C49 C50 N4 C51 -0.6(7) . .
C49 C50 N4 Zn1 -177.0(4) . .
C47 C51 N4 C50 -0.9(6) . .
C52 C51 N4 C50 178.9(4) . .
C47 C51 N4 Zn1 175.9(3) . .
C52 C51 N4 Zn1 -4.3(4) . .
O1 Zn1 N4 C50 -10.2(4) . .
O8 Zn1 N4 C50 -108.6(4) 3_456 .
O2W Zn1 N4 C50 101.0(4) . .
N3 Zn1 N4 C50 -177.9(4) . .
O1 Zn1 N4 C51 173.4(3) . .
O8 Zn1 N4 C51 75.0(3) 3_456 .
O2W Zn1 N4 C51 -75.5(3) . .
N3 Zn1 N4 C51 5.7(2) . .
